data_7219833
loop_
_publ_author_name
'Luo, Geng-Geng'
'Lu, Hui'
'Zhang, Xiao-Long'
'Dai, Jing-Cao'
'Wu, Ji-Huai'
'Wu, Jia-Jia'

_publ_section_title
;
 The relationship between the boron dipyrromethene (BODIPY) structure and
 the effectiveness of homogeneous and heterogeneous solar
 hydrogen-generating systems as well as DSSCs.
;
_journal_issue 15
_journal_name_full 'Physical chemistry chemical physics : PCCP'
_journal_page_first 9716
_journal_page_last 9729
_journal_paper_doi 10.1039/c5cp00732a
_journal_volume 17
_journal_year 2015
_chemical_formula_sum 'C21 H19 B F2 I2 N2 O2'
_chemical_formula_weight 633.99
_chemical_name_systematic
; 
 ? 
;
_space_group_IT_number 2
_symmetry_cell_setting triclinic
_symmetry_space_group_name_Hall '-P 1'
_symmetry_space_group_name_H-M 'P -1'
_atom_sites_solution_hydrogens geom
_atom_sites_solution_primary direct
_atom_sites_solution_secondary difmap
_audit_creation_method SHELXL-97
_cell_angle_alpha 69.844(2)
_cell_angle_beta 85.884(2)
_cell_angle_gamma 68.191(2)
_cell_formula_units_Z 2
_cell_length_a 10.0744(9)
_cell_length_b 10.4080(10)
_cell_length_c 11.8050(11)
_cell_measurement_temperature 100(2)
_cell_volume 1076.58(17)
_computing_structure_refinement 'SHELXL-97 (Sheldrick, 1997)'
_computing_structure_solution 'SHELXS-97 (Sheldrick, 1990)'
_diffrn_ambient_temperature 100(2)
_diffrn_measured_fraction_theta_full 0.983
_diffrn_measured_fraction_theta_max 0.983
_diffrn_radiation_monochromator graphite
_diffrn_radiation_source 'fine-focus sealed tube'
_diffrn_radiation_type MoK\a
_diffrn_radiation_wavelength 0.71073
_diffrn_reflns_av_R_equivalents 0.0242
_diffrn_reflns_av_sigmaI/netI 0.0285
_diffrn_reflns_limit_h_max 16
_diffrn_reflns_limit_h_min -16
_diffrn_reflns_limit_k_max 17
_diffrn_reflns_limit_k_min -17
_diffrn_reflns_limit_l_max 19
_diffrn_reflns_limit_l_min -19
_diffrn_reflns_number 24030
_diffrn_reflns_theta_full 35.63
_diffrn_reflns_theta_max 35.63
_diffrn_reflns_theta_min 1.84
_exptl_absorpt_coefficient_mu 2.959
_exptl_absorpt_correction_T_max 0.5891
_exptl_absorpt_correction_T_min 0.4913
_exptl_absorpt_correction_type multi-scan
_exptl_absorpt_process_details 'ABSCOR (Higashi, 1995)'
_exptl_crystal_density_diffrn 1.956
_exptl_crystal_density_method 'not measured'
_exptl_crystal_F_000 608
_exptl_crystal_size_max 0.28
_exptl_crystal_size_mid 0.24
_exptl_crystal_size_min 0.20
_refine_diff_density_max 1.003
_refine_diff_density_min -0.835
_refine_diff_density_rms 0.111
_refine_ls_extinction_method none
_refine_ls_goodness_of_fit_ref 1.033
_refine_ls_hydrogen_treatment constr
_refine_ls_matrix_type full
_refine_ls_number_parameters 276
_refine_ls_number_reflns 9766
_refine_ls_number_restraints 0
_refine_ls_restrained_S_all 1.033
_refine_ls_R_factor_all 0.0276
_refine_ls_R_factor_gt 0.0225
_refine_ls_shift/su_max 0.004
_refine_ls_shift/su_mean 0.000
_refine_ls_structure_factor_coef Fsqd
_refine_ls_weighting_details 'calc w=1/[\s^2^(Fo^2^)+(0.0204P)^2^+0.4710P] where P=(Fo^2^+2Fc^2^)/3'
_refine_ls_weighting_scheme calc
_refine_ls_wR_factor_gt 0.0513
_refine_ls_wR_factor_ref 0.0533
_reflns_number_gt 8491
_reflns_number_total 9766
_reflns_threshold_expression >2sigma(I)
_cod_data_source_file c5cp00732a2.cif
_cod_data_source_block 1045036
_cod_depositor_comments 'Adding full bibliography for 7219831--7219833.cif.'
_cod_original_sg_symbol_H-M P-1
_cod_database_code 7219833

loop_
_symmetry_equiv_pos_as_xyz
'x, y, z'
'-x, -y, -z'

loop_
_atom_site_label
_atom_site_type_symbol
_atom_site_fract_x
_atom_site_fract_y
_atom_site_fract_z
_atom_site_U_iso_or_equiv
_atom_site_adp_type
_atom_site_occupancy
_atom_site_symmetry_multiplicity
_atom_site_calc_flag
_atom_site_refinement_flags
I1 I 0.276784(10) 1.018595(10) 1.216104(8) 0.01455(2) Uani 1 1 d .
I2 I 0.762761(10) 0.407561(11) 0.615509(9) 0.01708(2) Uani 1 1 d .
C1 C 0.57821(16) 0.68766(18) 1.24473(13) 0.0172(3) Uani 1 1 d .
H1A H 0.6800 0.6643 1.2298 0.026 Uiso 1 1 calc R
H1B H 0.5608 0.5960 1.2829 0.026 Uiso 1 1 calc R
H1C H 0.5514 0.7459 1.2984 0.026 Uiso 1 1 calc R
C2 C 0.49083(15) 0.77374(16) 1.12796(12) 0.0126(2) Uani 1 1 d .
C3 C 0.36969(15) 0.90545(15) 1.09890(12) 0.0130(2) Uani 1 1 d .
C4 C 0.32251(15) 0.94870(15) 0.97885(12) 0.0122(2) Uani 1 1 d .
C5 C 0.19672(16) 1.08373(16) 0.91478(14) 0.0172(3) Uani 1 1 d .
H5A H 0.1829 1.1594 0.9507 0.026 Uiso 1 1 calc R
H5B H 0.1107 1.0593 0.9226 0.026 Uiso 1 1 calc R
H5C H 0.2141 1.1210 0.8290 0.026 Uiso 1 1 calc R
C6 C 0.41741(14) 0.83805(15) 0.93507(12) 0.0114(2) Uani 1 1 d .
C7 C 0.42152(14) 0.82056(14) 0.82214(12) 0.0109(2) Uani 1 1 d .
C8 C 0.52568(14) 0.70109(14) 0.79985(12) 0.0109(2) Uani 1 1 d .
C9 C 0.45122(16) 0.71949(17) 0.58276(13) 0.0160(2) Uani 1 1 d .
H9A H 0.4835 0.6523 0.5366 0.024 Uiso 1 1 calc R
H9B H 0.4572 0.8146 0.5342 0.024 Uiso 1 1 calc R
H9C H 0.3518 0.7338 0.6028 0.024 Uiso 1 1 calc R
C10 C 0.54447(15) 0.65519(15) 0.69663(12) 0.0121(2) Uani 1 1 d .
C11 C 0.66542(15) 0.52691(15) 0.72726(13) 0.0133(2) Uani 1 1 d .
C12 C 0.71587(15) 0.49136(15) 0.84692(12) 0.0131(2) Uani 1 1 d .
C13 C 0.83665(16) 0.35878(16) 0.91961(14) 0.0175(3) Uani 1 1 d .
H13A H 0.8791 0.3835 0.9775 0.026 Uiso 1 1 calc R
H13B H 0.9094 0.3249 0.8658 0.026 Uiso 1 1 calc R
H13C H 0.8012 0.2804 0.9635 0.026 Uiso 1 1 calc R
C14 C 0.31469(14) 0.93194(15) 0.72183(12) 0.0115(2) Uani 1 1 d .
C15 C 0.17516(15) 0.93677(16) 0.71966(12) 0.0136(2) Uani 1 1 d .
H15A H 0.1455 0.8709 0.7844 0.016 Uiso 1 1 calc R
C16 C 0.07903(15) 1.03820(16) 0.62252(12) 0.0135(2) Uani 1 1 d .
H16A H -0.0170 1.0432 0.6217 0.016 Uiso 1 1 calc R
C17 C 0.12375(14) 1.13258(15) 0.52620(12) 0.0120(2) Uani 1 1 d .
C18 C 0.26358(15) 1.12873(16) 0.52867(13) 0.0152(2) Uani 1 1 d .
H18A H 0.2936 1.1939 0.4635 0.018 Uiso 1 1 calc R
C19 C 0.35827(15) 1.02925(17) 0.62676(13) 0.0158(2) Uani 1 1 d .
H19A H 0.4531 1.0272 0.6294 0.019 Uiso 1 1 calc R
C20 C 0.01930(14) 1.23706(15) 0.42260(12) 0.0121(2) Uani 1 1 d .
C21 C -0.01053(17) 1.38967(18) 0.21833(14) 0.0204(3) Uani 1 1 d .
H21A H 0.0430 1.3973 0.1452 0.031 Uiso 1 1 calc R
H21B H -0.0500 1.4858 0.2291 0.031 Uiso 1 1 calc R
H21C H -0.0889 1.3584 0.2104 0.031 Uiso 1 1 calc R
N1 N 0.51864(12) 0.73394(13) 1.02866(10) 0.01205(19) Uani 1 1 d .
N2 N 0.63188(12) 0.59693(13) 0.88941(10) 0.01128(19) Uani 1 1 d .
F1 F 0.65504(10) 0.47169(10) 1.10491(8) 0.01606(16) Uani 1 1 d .
F2 F 0.77623(9) 0.62464(10) 1.02716(8) 0.01424(15) Uani 1 1 d .
O1 O -0.10900(11) 1.27438(13) 0.42742(10) 0.0175(2) Uani 1 1 d .
O2 O 0.08449(11) 1.28240(12) 0.32230(9) 0.01670(19) Uani 1 1 d .
B1 B 0.64968(16) 0.60269(17) 1.01679(13) 0.0119(2) Uani 1 1 d .

loop_
_atom_site_aniso_label
_atom_site_aniso_U_11
_atom_site_aniso_U_22
_atom_site_aniso_U_33
_atom_site_aniso_U_23
_atom_site_aniso_U_13
_atom_site_aniso_U_12
I1 0.01464(4) 0.01755(4) 0.01359(4) -0.00887(3) 0.00343(3) -0.00550(3)
I2 0.01715(4) 0.01885(5) 0.01695(4) -0.01142(4) 0.00322(3) -0.00408(3)
C1 0.0172(6) 0.0213(7) 0.0104(5) -0.0052(5) -0.0010(5) -0.0042(5)
C2 0.0129(5) 0.0150(6) 0.0094(5) -0.0045(4) 0.0005(4) -0.0042(5)
C3 0.0134(5) 0.0145(6) 0.0121(5) -0.0067(4) 0.0019(4) -0.0044(5)
C4 0.0121(5) 0.0122(5) 0.0114(5) -0.0043(4) -0.0003(4) -0.0031(4)
C5 0.0168(6) 0.0138(6) 0.0180(6) -0.0069(5) -0.0033(5) -0.0001(5)
C6 0.0109(5) 0.0111(5) 0.0104(5) -0.0034(4) -0.0011(4) -0.0019(4)
C7 0.0112(5) 0.0110(5) 0.0094(5) -0.0024(4) -0.0005(4) -0.0036(4)
C8 0.0111(5) 0.0108(5) 0.0098(5) -0.0034(4) -0.0006(4) -0.0029(4)
C9 0.0155(6) 0.0204(6) 0.0117(5) -0.0065(5) -0.0011(4) -0.0051(5)
C10 0.0132(5) 0.0143(6) 0.0097(5) -0.0046(4) 0.0013(4) -0.0058(5)
C11 0.0138(5) 0.0139(6) 0.0128(5) -0.0069(5) 0.0013(4) -0.0036(5)
C12 0.0134(5) 0.0124(5) 0.0124(5) -0.0044(4) 0.0001(4) -0.0035(5)
C13 0.0154(6) 0.0137(6) 0.0180(6) -0.0046(5) -0.0020(5) 0.0001(5)
C14 0.0109(5) 0.0119(5) 0.0101(5) -0.0034(4) -0.0011(4) -0.0026(4)
C15 0.0127(5) 0.0155(6) 0.0117(5) -0.0034(4) 0.0007(4) -0.0055(5)
C16 0.0108(5) 0.0165(6) 0.0118(5) -0.0037(5) -0.0011(4) -0.0043(5)
C17 0.0109(5) 0.0137(5) 0.0100(5) -0.0040(4) -0.0004(4) -0.0028(4)
C18 0.0128(5) 0.0163(6) 0.0123(5) 0.0006(5) -0.0019(4) -0.0053(5)
C19 0.0119(5) 0.0194(6) 0.0130(6) -0.0004(5) -0.0019(4) -0.0068(5)
C20 0.0114(5) 0.0127(5) 0.0107(5) -0.0047(4) -0.0019(4) -0.0017(4)
C21 0.0192(7) 0.0211(7) 0.0126(6) 0.0013(5) -0.0058(5) -0.0036(6)
N1 0.0118(5) 0.0136(5) 0.0086(4) -0.0040(4) -0.0007(4) -0.0020(4)
N2 0.0114(5) 0.0106(5) 0.0097(4) -0.0034(4) -0.0016(4) -0.0016(4)
F1 0.0183(4) 0.0127(4) 0.0123(4) 0.0004(3) -0.0004(3) -0.0045(3)
F2 0.0118(4) 0.0158(4) 0.0139(4) -0.0046(3) -0.0013(3) -0.0040(3)
O1 0.0109(4) 0.0239(5) 0.0145(5) -0.0069(4) -0.0010(3) -0.0022(4)
O2 0.0130(4) 0.0197(5) 0.0103(4) 0.0000(4) -0.0016(3) -0.0027(4)
B1 0.0129(6) 0.0118(6) 0.0098(6) -0.0033(5) -0.0006(5) -0.0032(5)

loop_
_atom_type_symbol
_atom_type_description
_atom_type_scat_dispersion_real
_atom_type_scat_dispersion_imag
_atom_type_scat_source
C C 0.0033 0.0016 'International Tables Vol C Tables 4.2.6.8 and 6.1.1.4'
H H 0.0000 0.0000 'International Tables Vol C Tables 4.2.6.8 and 6.1.1.4'
B B 0.0013 0.0007 'International Tables Vol C Tables 4.2.6.8 and 6.1.1.4'
N N 0.0061 0.0033 'International Tables Vol C Tables 4.2.6.8 and 6.1.1.4'
O O 0.0106 0.0060 'International Tables Vol C Tables 4.2.6.8 and 6.1.1.4'
F F 0.0171 0.0103 'International Tables Vol C Tables 4.2.6.8 and 6.1.1.4'
I I -0.4742 1.8119 'International Tables Vol C Tables 4.2.6.8 and 6.1.1.4'

loop_
_geom_angle_atom_site_label_1
_geom_angle_atom_site_label_2
_geom_angle_atom_site_label_3
_geom_angle
C2 C1 H1A 109.5
C2 C1 H1B 109.5
H1A C1 H1B 109.5
C2 C1 H1C 109.5
H1A C1 H1C 109.5
H1B C1 H1C 109.5
N1 C2 C3 107.96(12)
N1 C2 C1 123.44(12)
C3 C2 C1 128.60(13)
C4 C3 C2 109.41(12)
C4 C3 I1 125.22(10)
C2 C3 I1 125.37(10)
C3 C4 C6 105.38(12)
C3 C4 C5 125.17(12)
C6 C4 C5 129.45(12)
C4 C5 H5A 109.5
C4 C5 H5B 109.5
H5A C5 H5B 109.5
C4 C5 H5C 109.5
H5A C5 H5C 109.5
H5B C5 H5C 109.5
N1 C6 C7 120.19(12)
N1 C6 C4 108.27(11)
C7 C6 C4 131.54(12)
C8 C7 C6 121.45(12)
C8 C7 C14 118.17(12)
C6 C7 C14 120.37(12)
C7 C8 N2 120.34(12)
C7 C8 C10 131.15(12)
N2 C8 C10 108.44(11)
C10 C9 H9A 109.5
C10 C9 H9B 109.5
H9A C9 H9B 109.5
C10 C9 H9C 109.5
H9A C9 H9C 109.5
H9B C9 H9C 109.5
C11 C10 C8 105.11(12)
C11 C10 C9 125.28(12)
C8 C10 C9 129.43(13)
C10 C11 C12 109.26(12)
C10 C11 I2 126.11(10)
C12 C11 I2 124.61(10)
N2 C12 C11 108.42(12)
N2 C12 C13 123.70(13)
C11 C12 C13 127.84(13)
C12 C13 H13A 109.5
C12 C13 H13B 109.5
H13A C13 H13B 109.5
C12 C13 H13C 109.5
H13A C13 H13C 109.5
H13B C13 H13C 109.5
C15 C14 C19 120.10(12)
C15 C14 C7 121.05(12)
C19 C14 C7 118.81(12)
C14 C15 C16 119.89(13)
C14 C15 H15A 120.1
C16 C15 H15A 120.1
C15 C16 C17 119.94(12)
C15 C16 H16A 120.0
C17 C16 H16A 120.0
C16 C17 C18 120.23(12)
C16 C17 C20 118.53(12)
C18 C17 C20 121.24(12)
C19 C18 C17 119.59(13)
C19 C18 H18A 120.2
C17 C18 H18A 120.2
C18 C19 C14 120.21(13)
C18 C19 H19A 119.9
C14 C19 H19A 119.9
O1 C20 O2 123.95(13)
O1 C20 C17 124.15(13)
O2 C20 C17 111.89(11)
O2 C21 H21A 109.5
O2 C21 H21B 109.5
H21A C21 H21B 109.5
O2 C21 H21C 109.5
H21A C21 H21C 109.5
H21B C21 H21C 109.5
C2 N1 C6 108.98(11)
C2 N1 B1 125.45(11)
C6 N1 B1 125.33(11)
C12 N2 C8 108.72(11)
C12 N2 B1 125.78(11)
C8 N2 B1 125.51(11)
C20 O2 C21 115.17(12)
F1 B1 F2 109.20(11)
F1 B1 N1 110.94(11)
F2 B1 N1 110.28(11)
F1 B1 N2 110.04(11)
F2 B1 N2 109.70(11)
N1 B1 N2 106.65(11)

loop_
_geom_bond_atom_site_label_1
_geom_bond_atom_site_label_2
_geom_bond_distance
I1 C3 2.0725(13)
I2 C11 2.0697(13)
C1 C2 1.488(2)
C1 H1A 0.9800
C1 H1B 0.9800
C1 H1C 0.9800
C2 N1 1.3511(17)
C2 C3 1.4069(19)
C3 C4 1.3911(19)
C4 C6 1.4242(19)
C4 C5 1.495(2)
C5 H5A 0.9800
C5 H5B 0.9800
C5 H5C 0.9800
C6 N1 1.3966(17)
C6 C7 1.4021(18)
C7 C8 1.3903(19)
C7 C14 1.4881(18)
C8 N2 1.3958(17)
C8 C10 1.4317(18)
C9 C10 1.494(2)
C9 H9A 0.9800
C9 H9B 0.9800
C9 H9C 0.9800
C10 C11 1.3855(19)
C11 C12 1.4120(19)
C12 N2 1.3427(18)
C12 C13 1.486(2)
C13 H13A 0.9800
C13 H13B 0.9800
C13 H13C 0.9800
C14 C15 1.3896(19)
C14 C19 1.398(2)
C15 C16 1.3902(19)
C15 H15A 0.9500
C16 C17 1.395(2)
C16 H16A 0.9500
C17 C18 1.3965(19)
C17 C20 1.4844(19)
C18 C19 1.3861(19)
C18 H18A 0.9500
C19 H19A 0.9500
C20 O1 1.2069(17)
C20 O2 1.3377(17)
C21 O2 1.4490(18)
C21 H21A 0.9800
C21 H21B 0.9800
C21 H21C 0.9800
N1 B1 1.5472(19)
N2 B1 1.5511(19)
F1 B1 1.3856(18)
F2 B1 1.3966(18)

loop_
_geom_torsion_atom_site_label_1
_geom_torsion_atom_site_label_2
_geom_torsion_atom_site_label_3
_geom_torsion_atom_site_label_4
_geom_torsion
N1 C2 C3 C4 -0.58(16)
C1 C2 C3 C4 179.31(14)
N1 C2 C3 I1 179.88(10)
C1 C2 C3 I1 -0.2(2)
C2 C3 C4 C6 0.81(16)
I1 C3 C4 C6 -179.65(10)
C2 C3 C4 C5 -179.72(13)
I1 C3 C4 C5 -0.2(2)
C3 C4 C6 N1 -0.75(15)
C5 C4 C6 N1 179.82(14)
C3 C4 C6 C7 178.56(14)
C5 C4 C6 C7 -0.9(3)
N1 C6 C7 C8 -0.4(2)
C4 C6 C7 C8 -179.65(14)
N1 C6 C7 C14 -179.43(12)
C4 C6 C7 C14 1.3(2)
C6 C7 C8 N2 -1.7(2)
C14 C7 C8 N2 177.31(12)
C6 C7 C8 C10 174.75(14)
C14 C7 C8 C10 -6.2(2)
C7 C8 C10 C11 -178.91(14)
N2 C8 C10 C11 -2.10(15)
C7 C8 C10 C9 -3.6(2)
N2 C8 C10 C9 173.19(14)
C8 C10 C11 C12 2.45(16)
C9 C10 C11 C12 -173.10(13)
C8 C10 C11 I2 -175.80(10)
C9 C10 C11 I2 8.7(2)
C10 C11 C12 N2 -1.96(17)
I2 C11 C12 N2 176.32(10)
C10 C11 C12 C13 175.74(14)
I2 C11 C12 C13 -6.0(2)
C8 C7 C14 C15 104.30(16)
C6 C7 C14 C15 -76.65(17)
C8 C7 C14 C19 -73.47(17)
C6 C7 C14 C19 105.59(16)
C19 C14 C15 C16 0.2(2)
C7 C14 C15 C16 -177.50(13)
C14 C15 C16 C17 1.5(2)
C15 C16 C17 C18 -2.0(2)
C15 C16 C17 C20 178.55(13)
C16 C17 C18 C19 0.8(2)
C20 C17 C18 C19 -179.75(14)
C17 C18 C19 C14 0.9(2)
C15 C14 C19 C18 -1.4(2)
C7 C14 C19 C18 176.35(13)
C16 C17 C20 O1 20.2(2)
C18 C17 C20 O1 -159.29(15)
C16 C17 C20 O2 -158.39(13)
C18 C17 C20 O2 22.15(19)
C3 C2 N1 C6 0.10(16)
C1 C2 N1 C6 -179.80(13)
C3 C2 N1 B1 174.73(13)
C1 C2 N1 B1 -5.2(2)
C7 C6 N1 C2 -178.99(12)
C4 C6 N1 C2 0.41(16)
C7 C6 N1 B1 6.4(2)
C4 C6 N1 B1 -174.23(12)
C11 C12 N2 C8 0.58(16)
C13 C12 N2 C8 -177.25(13)
C11 C12 N2 B1 -179.34(12)
C13 C12 N2 B1 2.8(2)
C7 C8 N2 C12 178.18(12)
C10 C8 N2 C12 0.96(15)
C7 C8 N2 B1 -1.9(2)
C10 C8 N2 B1 -179.12(12)
O1 C20 O2 C21 4.0(2)
C17 C20 O2 C21 -177.49(12)
C2 N1 B1 F1 57.79(18)
C6 N1 B1 F1 -128.43(13)
C2 N1 B1 F2 -63.33(17)
C6 N1 B1 F2 110.46(14)
C2 N1 B1 N2 177.62(12)
C6 N1 B1 N2 -8.59(18)
C12 N2 B1 F1 -53.31(18)
C8 N2 B1 F1 126.79(13)
C12 N2 B1 F2 66.85(17)
C8 N2 B1 F2 -113.05(14)
C12 N2 B1 N1 -173.72(12)
C8 N2 B1 N1 6.38(18)
